data_1507433
loop_
_publ_author_name
'Lee, Dong Joon'
'Kim, Kyongtae'
'Park, Yung Ja'

_publ_section_title
;
 Novel Synthesis of 5,6-Dihydro-4H-thieno[3,2-b]pyrrol-5-ones via the
 Rhodium(II)-Mediated Wolff Rearrangement of
 3-(Thieno-2-yl)-3-oxo-2-diazopropanoates
;
_journal_issue 6
_journal_name_full 'Organic Letters'
_journal_page_first 873
_journal_paper_doi 10.1021/ol016995n
_journal_volume 4
_journal_year 2002
_chemical_formula_sum 'C16 H14 N O3 S'
_chemical_formula_weight 300.34
_chemical_name_systematic
; 
 ? 
;
_space_group_IT_number 2
_symmetry_space_group_name_Hall '-P 1'
_symmetry_space_group_name_H-M 'P -1'
_atom_sites_solution_hydrogens geom
_atom_sites_solution_primary direct
_atom_sites_solution_secondary difmap
_audit_creation_method SHELXL-97
_cell_angle_alpha 109.46(2)
_cell_angle_beta 100.41(2)
_cell_angle_gamma 106.86(2)
_cell_formula_units_Z 2
_cell_length_a 8.187(2)
_cell_length_b 9.357(3)
_cell_length_c 10.880(3)
_cell_measurement_temperature 293(2)
_cell_volume 715.7(4)
_computing_structure_refinement 'SHELXL-97 (Sheldrick, 1997)'
_computing_structure_solution 'SHELXS-97 (Sheldrick, 1990)'
_diffrn_ambient_temperature 293(2)
_diffrn_measured_fraction_theta_full 0.999
_diffrn_measured_fraction_theta_max 0.999
_diffrn_radiation_monochromator graphite
_diffrn_radiation_source 'fine-focus sealed tube'
_diffrn_radiation_type MoK\a
_diffrn_radiation_wavelength 0.71070
_diffrn_reflns_av_R_equivalents 0.0024
_diffrn_reflns_av_sigmaI/netI 0.0597
_diffrn_reflns_limit_h_max 8
_diffrn_reflns_limit_h_min 0
_diffrn_reflns_limit_k_max 9
_diffrn_reflns_limit_k_min -9
_diffrn_reflns_limit_l_max 10
_diffrn_reflns_limit_l_min -11
_diffrn_reflns_number 1744
_diffrn_reflns_theta_full 21.99
_diffrn_reflns_theta_max 21.99
_diffrn_reflns_theta_min 2.09
_exptl_absorpt_coefficient_mu 0.235
_exptl_crystal_colour colorless
_exptl_crystal_density_diffrn 1.394
_exptl_crystal_density_method 'not measured'
_exptl_crystal_F_000 314
_exptl_crystal_size_max 0.35mm
_exptl_crystal_size_mid 0.31mm
_exptl_crystal_size_min 0.18mm
_refine_diff_density_max 0.247
_refine_diff_density_min -0.226
_refine_diff_density_rms 0.064
_refine_ls_extinction_method none
_refine_ls_goodness_of_fit_ref 1.083
_refine_ls_hydrogen_treatment mixed
_refine_ls_matrix_type full
_refine_ls_number_parameters 246
_refine_ls_number_reflns 1743
_refine_ls_number_restraints 0
_refine_ls_restrained_S_all 1.083
_refine_ls_R_factor_all 0.0894
_refine_ls_R_factor_gt 0.0465
_refine_ls_shift/su_max 0.011
_refine_ls_shift/su_mean 0.001
_refine_ls_structure_factor_coef Fsqd
_refine_ls_weighting_details 'w=1/[\s^2^(Fo^2^)+(0.0740P)^2^+0.0000P] where P=(Fo^2^+2Fc^2^)/3'
_refine_ls_weighting_scheme calc
_refine_ls_wR_factor_gt 0.1145
_refine_ls_wR_factor_ref 0.1319
_reflns_number_gt 1237
_reflns_number_total 1743
_reflns_threshold_expression >2sigma(I)
_cod_data_source_file ol016995n_s2.cif
_cod_data_source_block snu2-15
_cod_depositor_comments
;
The following automatic conversions were performed:

'_refine_ls_weighting_scheme' value 'calc
w=1/[\s^2^(Fo^2^)+(0.0740P)^2^+0.0000P] where P=(Fo^2^+2Fc^2^)/3' was
changed to 'calc'. New tag '_refine_ls_weighting_details' was
created. The value of the new tag was set to
'w=1/[\s^2^(Fo^2^)+(0.0740P)^2^+0.0000P] where P=(Fo^2^+2Fc^2^)/3'.

Automatic conversion script
Id: cif_fix_values 3143 2015-03-26 13:38:13Z robertas 
;
_cod_original_cell_volume 715.7(3)
_cod_original_sg_symbol_H-M '? P(-1)'
_cod_database_code 1507433

loop_
_symmetry_equiv_pos_as_xyz
'x, y, z'
'-x, -y, -z'

loop_
_atom_site_label
_atom_site_type_symbol
_atom_site_fract_x
_atom_site_fract_y
_atom_site_fract_z
_atom_site_U_iso_or_equiv
_atom_site_adp_type
_atom_site_occupancy
_atom_site_calc_flag
S1 S 0.22096(16) 0.30099(14) 0.18282(11) 0.0394(4) Uani 1 d
N1 N 0.6370(5) 0.6942(4) 0.3521(3) 0.0385(10) Uani 1 d
O1 O 0.8093(4) 0.7446(4) 0.5645(3) 0.0492(9) Uani 1 d
O2 O 0.5705(4) 0.2456(4) 0.4422(3) 0.0517(9) Uani 1 d
O3 O 0.7402(5) 0.3871(4) 0.3511(4) 0.0591(10) Uani 1 d
C1 C 0.0907(6) 0.3226(5) -0.0617(4) 0.0369(11) Uani 1 d
C2 C 0.0848(7) 0.4076(6) -0.1454(5) 0.0517(14) Uani 1 d
C3 C -0.0531(8) 0.3373(7) -0.2683(5) 0.0586(16) Uani 1 d
C4 C -0.1846(8) 0.1889(6) -0.3075(5) 0.0512(14) Uani 1 d
C5 C -0.1796(8) 0.1046(7) -0.2263(5) 0.0597(16) Uani 1 d
C6 C -0.0429(7) 0.1709(6) -0.1046(5) 0.0519(14) Uani 1 d
C7 C 0.2348(6) 0.3961(5) 0.0702(4) 0.0360(11) Uani 1 d
C8 C 0.3788(6) 0.5400(6) 0.1248(4) 0.0383(12) Uani 1 d
C9 C 0.4770(6) 0.5729(5) 0.2582(4) 0.0350(11) Uani 1 d
C10 C 0.7284(9) 0.8484(7) 0.3458(7) 0.0492(14) Uani 1 d
C11 C 0.4084(5) 0.4579(5) 0.3045(4) 0.0322(11) Uani 1 d
C12 C 0.6807(6) 0.6606(5) 0.4635(5) 0.0385(11) Uani 1 d
C13 C 0.5378(5) 0.4929(5) 0.4390(4) 0.0338(11) Uani 1 d
C14 C 0.6182(6) 0.3607(6) 0.4143(4) 0.0372(11) Uani 1 d
C15 C 0.8110(10) 0.2603(9) 0.3066(9) 0.075(2) Uani 1 d
C16 C 0.6985(16) 0.1335(12) 0.1703(10) 0.107(3) Uani 1 d
H2 H 0.189(7) 0.519(6) -0.120(5) 0.074(16) Uiso 1 d
H3 H -0.046(6) 0.391(6) -0.323(5) 0.057(15) Uiso 1 d
H4 H -0.280(7) 0.138(6) -0.392(6) 0.073(17) Uiso 1 d
H5 H -0.260(7) 0.005(6) -0.262(5) 0.056(16) Uiso 1 d
H6 H -0.044(6) 0.110(6) -0.050(5) 0.062(15) Uiso 1 d
H8 H 0.406(5) 0.606(4) 0.081(4) 0.024(11) Uiso 1 d
H101 H 0.814(9) 0.913(7) 0.425(7) 0.10(2) Uiso 1 d
H102 H 0.760(7) 0.833(7) 0.268(6) 0.08(2) Uiso 1 d
H103 H 0.652(8) 0.905(7) 0.350(6) 0.08(2) Uiso 1 d
H151 H 0.828(8) 0.236(7) 0.383(6) 0.08(2) Uiso 1 d
H152 H 0.928(8) 0.318(6) 0.310(5) 0.078(19) Uiso 1 d
H161 H 0.743(9) 0.048(9) 0.133(7) 0.12(3) Uiso 1 d
H162 H 0.700(8) 0.184(8) 0.106(7) 0.10(2) Uiso 1 d
H163 H 0.583(8) 0.072(7) 0.177(6) 0.09(2) Uiso 1 d

loop_
_atom_site_aniso_label
_atom_site_aniso_U_11
_atom_site_aniso_U_22
_atom_site_aniso_U_33
_atom_site_aniso_U_23
_atom_site_aniso_U_13
_atom_site_aniso_U_12
S1 0.0377(7) 0.0432(7) 0.0334(7) 0.0192(5) 0.0047(5) 0.0097(6)
N1 0.037(2) 0.040(2) 0.036(2) 0.0228(18) 0.0058(18) 0.0065(19)
O1 0.0360(19) 0.054(2) 0.0419(19) 0.0236(16) -0.0024(17) 0.0000(16)
O2 0.062(2) 0.055(2) 0.060(2) 0.0370(19) 0.0285(19) 0.0309(19)
O3 0.059(2) 0.061(2) 0.090(3) 0.045(2) 0.045(2) 0.0361(19)
C1 0.042(3) 0.044(3) 0.027(2) 0.014(2) 0.011(2) 0.019(2)
C2 0.060(3) 0.051(3) 0.041(3) 0.023(3) 0.005(3) 0.018(3)
C3 0.081(4) 0.061(4) 0.039(3) 0.029(3) 0.007(3) 0.030(3)
C4 0.057(4) 0.053(4) 0.035(3) 0.014(3) 0.001(3) 0.024(3)
C5 0.059(4) 0.048(3) 0.047(3) 0.012(3) -0.001(3) 0.006(3)
C6 0.057(4) 0.049(3) 0.042(3) 0.025(3) 0.005(3) 0.009(3)
C7 0.038(3) 0.040(3) 0.031(3) 0.016(2) 0.011(2) 0.014(2)
C8 0.049(3) 0.045(3) 0.034(3) 0.026(2) 0.019(2) 0.020(3)
C9 0.033(3) 0.042(3) 0.032(3) 0.018(2) 0.010(2) 0.013(2)
C10 0.058(4) 0.041(3) 0.044(4) 0.020(3) 0.013(3) 0.011(3)
C11 0.031(2) 0.038(3) 0.029(2) 0.015(2) 0.006(2) 0.014(2)
C12 0.030(3) 0.046(3) 0.041(3) 0.019(2) 0.009(2) 0.014(2)
C13 0.031(2) 0.041(3) 0.033(2) 0.021(2) 0.006(2) 0.012(2)
C14 0.028(3) 0.048(3) 0.031(2) 0.018(2) 0.001(2) 0.011(2)
C15 0.071(5) 0.079(5) 0.114(7) 0.056(5) 0.058(5) 0.045(4)
C16 0.165(10) 0.088(6) 0.102(7) 0.049(6) 0.078(7) 0.060(7)

loop_
_atom_type_symbol
_atom_type_description
_atom_type_scat_dispersion_real
_atom_type_scat_dispersion_imag
_atom_type_scat_source
C C 0.0033 0.0016 'International Tables Vol C Tables 4.2.6.8 and 6.1.1.4'
H H 0.0000 0.0000 'International Tables Vol C Tables 4.2.6.8 and 6.1.1.4'
N N 0.0061 0.0033 'International Tables Vol C Tables 4.2.6.8 and 6.1.1.4'
O O 0.0106 0.0060 'International Tables Vol C Tables 4.2.6.8 and 6.1.1.4'
S S 0.1246 0.1234 'International Tables Vol C Tables 4.2.6.8 and 6.1.1.4'

loop_
_geom_angle_atom_site_label_1
_geom_angle_atom_site_label_2
_geom_angle_atom_site_label_3
_geom_angle
_geom_angle_site_symmetry_1
_geom_angle_site_symmetry_3
C11 S1 C7 91.3(2) . .
C12 N1 C9 110.0(3) . .
C12 N1 C10 123.8(4) . .
C9 N1 C10 125.4(4) . .
C14 O3 C15 116.3(4) . .
C6 C1 C2 118.2(4) . .
C6 C1 C7 121.5(4) . .
C2 C1 C7 120.3(4) . .
C3 C2 C1 119.5(5) . .
C4 C3 C2 121.3(5) . .
C3 C4 C5 119.5(5) . .
C4 C5 C6 120.2(5) . .
C1 C6 C5 121.2(5) . .
C8 C7 C1 128.9(4) . .
C8 C7 S1 111.8(3) . .
C1 C7 S1 119.2(3) . .
C7 C8 C9 111.4(4) . .
C11 C9 N1 111.4(3) . .
C11 C9 C8 114.5(4) . .
N1 C9 C8 133.9(4) . .
C9 C11 C13 109.8(4) . .
C9 C11 S1 111.1(3) . .
C13 C11 S1 138.1(3) . .
O1 C12 N1 126.2(4) . .
O1 C12 C13 125.0(4) . .
N1 C12 C13 108.8(4) . .
C11 C13 C14 108.3(3) . .
C11 C13 C13 116.6(4) . 2_666
C14 C13 C13 109.9(4) . 2_666
C11 C13 C12 99.6(3) . .
C14 C13 C12 110.7(3) . .
C13 C13 C12 111.4(4) 2_666 .
O2 C14 O3 124.8(4) . .
O2 C14 C13 124.4(4) . .
O3 C14 C13 110.7(4) . .
O3 C15 C16 111.3(7) . .

loop_
_geom_bond_atom_site_label_1
_geom_bond_atom_site_label_2
_geom_bond_distance
_geom_bond_site_symmetry_2
S1 C11 1.711(4) .
S1 C7 1.739(4) .
N1 C12 1.364(5) .
N1 C9 1.389(5) .
N1 C10 1.450(6) .
O1 C12 1.208(5) .
O2 C14 1.192(5) .
O3 C14 1.323(5) .
O3 C15 1.448(7) .
C1 C6 1.379(6) .
C1 C2 1.397(6) .
C1 C7 1.478(6) .
C2 C3 1.390(7) .
C3 C4 1.357(7) .
C4 C5 1.370(7) .
C5 C6 1.380(7) .
C7 C8 1.360(6) .
C8 C9 1.409(6) .
C9 C11 1.356(5) .
C11 C13 1.514(6) .
C12 C13 1.564(6) .
C13 C14 1.533(6) .
C13 C13 1.545(8) 2_666
C15 C16 1.468(11) .

loop_
_geom_torsion_atom_site_label_1
_geom_torsion_atom_site_label_2
_geom_torsion_atom_site_label_3
_geom_torsion_atom_site_label_4
_geom_torsion
_geom_torsion_site_symmetry_1
_geom_torsion_site_symmetry_4
C6 C1 C2 C3 -0.4(7) . .
C7 C1 C2 C3 -179.2(5) . .
C1 C2 C3 C4 1.4(8) . .
C2 C3 C4 C5 -1.6(9) . .
C3 C4 C5 C6 0.8(9) . .
C2 C1 C6 C5 -0.4(8) . .
C7 C1 C6 C5 178.4(5) . .
C4 C5 C6 C1 0.2(9) . .
C6 C1 C7 C8 177.2(5) . .
C2 C1 C7 C8 -4.1(7) . .
C6 C1 C7 S1 -7.8(6) . .
C2 C1 C7 S1 171.0(4) . .
C11 S1 C7 C8 0.9(4) . .
C11 S1 C7 C1 -174.9(4) . .
C1 C7 C8 C9 175.0(4) . .
S1 C7 C8 C9 -0.3(5) . .
C12 N1 C9 C11 1.1(5) . .
C10 N1 C9 C11 -168.6(5) . .
C12 N1 C9 C8 -174.5(5) . .
C10 N1 C9 C8 15.7(8) . .
C7 C8 C9 C11 -0.6(6) . .
C7 C8 C9 N1 174.9(5) . .
N1 C9 C11 C13 -4.7(5) . .
C8 C9 C11 C13 171.9(4) . .
N1 C9 C11 S1 -175.3(3) . .
C8 C9 C11 S1 1.3(5) . .
C7 S1 C11 C9 -1.2(3) . .
C7 S1 C11 C13 -167.9(5) . .
C9 N1 C12 O1 -177.9(4) . .
C10 N1 C12 O1 -8.0(8) . .
C9 N1 C12 C13 2.8(5) . .
C10 N1 C12 C13 172.7(5) . .
C9 C11 C13 C14 -109.9(4) . .
S1 C11 C13 C14 56.8(6) . .
C9 C11 C13 C13 125.6(5) . 2_666
S1 C11 C13 C13 -67.6(7) . 2_666
C9 C11 C13 C12 5.8(4) . .
S1 C11 C13 C12 172.5(4) . .
O1 C12 C13 C11 175.6(4) . .
N1 C12 C13 C11 -5.1(4) . .
O1 C12 C13 C14 -70.6(5) . .
N1 C12 C13 C14 108.7(4) . .
O1 C12 C13 C13 52.0(6) . 2_666
N1 C12 C13 C13 -128.7(4) . 2_666
C15 O3 C14 O2 3.7(7) . .
C15 O3 C14 C13 -172.7(5) . .
C11 C13 C14 O2 -100.8(5) . .
C13 C13 C14 O2 27.6(6) 2_666 .
C12 C13 C14 O2 151.1(4) . .
C11 C13 C14 O3 75.7(4) . .
C13 C13 C14 O3 -155.9(4) 2_666 .
C12 C13 C14 O3 -32.4(5) . .
C14 O3 C15 C16 86.7(7) . .
